data_7054718
loop_
_publ_author_name
'Saraswatula, Viswanadha G.'
'Bhattacharya, Suman'
'Saha, Binoy K.'

_publ_section_title
;
 Can the thermal expansion be controlled by varying the hydrogen bond
 dimensionality in polymorphs?
;
_journal_issue 5
_journal_name_full 'New J. Chem.'
_journal_page_first 3345
_journal_paper_doi 10.1039/C5NJ00196J
_journal_volume 39
_journal_year 2015
_chemical_formula_moiety 'C4 H4 O2'
_chemical_formula_sum 'C4 H4 O2'
_chemical_formula_weight 84.07
_chemical_name_common 0D-262
_chemical_name_systematic 'But-2-ynoic acid'
_space_group_crystal_system monoclinic
_space_group_IT_number 4
_space_group_name_Hall 'P 2yb'
_space_group_name_H-M_alt 'P 1 21 1'
_symmetry_space_group_name_Hall 'P 2yb'
_symmetry_space_group_name_H-M 'P 1 21 1'
_atom_sites_solution_hydrogens geom
_atom_sites_solution_primary direct
_audit_creation_date 2014-12-17
_audit_creation_method
;
Olex2 1.2
(compiled 2014.08.28 svn.r2986 for OlexSys, GUI svn.r4874)
;
_audit_update_record
;
2014-12-18 deposited with the CCDC.
2015-03-06 downloaded from the CCDC.
;
_cell_angle_alpha 90
_cell_angle_beta 100.59(3)
_cell_angle_gamma 90
_cell_formula_units_Z 2
_cell_length_a 3.9158(11)
_cell_length_b 7.1104(10)
_cell_length_c 7.871(3)
_cell_measurement_reflns_used 315
_cell_measurement_temperature 262(2)
_cell_measurement_theta_max 28.9724
_cell_measurement_theta_min 5.2605
_cell_volume 215.42(11)
_computing_cell_refinement
;
CrysAlisPro, Agilent Technologies,
Version 1.171.36.21 (release 14-08-2012 CrysAlis171 .NET)
(compiled Sep 14 2012,17:21:16)
;
_computing_data_collection
;
CrysAlisPro, Agilent Technologies,
Version 1.171.36.21 (release 14-08-2012 CrysAlis171 .NET)
(compiled Sep 14 2012,17:21:16)
;
_computing_data_reduction
;
CrysAlisPro, Agilent Technologies,
Version 1.171.36.21 (release 14-08-2012 CrysAlis171 .NET)
(compiled Sep 14 2012,17:21:16)
;
_computing_molecular_graphics 'Olex2 (Dolomanov et al., 2009)'
_computing_publication_material 'Olex2 (Dolomanov et al., 2009)'
_computing_structure_refinement 'ShelXL (Sheldrick, 2008)'
_computing_structure_solution 'ShelXS (Sheldrick, 2008)'
_diffrn_ambient_temperature 262(2)
_diffrn_detector_area_resol_mean 15.9821
_diffrn_measured_fraction_theta_full 0.995
_diffrn_measured_fraction_theta_max 0.903
_diffrn_measurement_details
;
  1 omega  -19.00   21.00   2.0000   15.0000
omega____ theta____ kappa____ phi______ frames
    -      -17.3397  -99.0000  -60.0000 20

  2 omega  -51.00   45.00   2.0000   15.0000
omega____ theta____ kappa____ phi______ frames
    -       19.0585  -37.0000  120.0000 48

  3 omega   -6.00   90.00   2.0000   15.0000
omega____ theta____ kappa____ phi______ frames
    -       19.0585   37.0000  -60.0000 48

  4 omega  -11.00   65.00   2.0000   15.0000
omega____ theta____ kappa____ phi______ frames
    -       19.0585   77.0000   60.0000 38

  5 omega  -86.00  -44.00   2.0000   15.0000
omega____ theta____ kappa____ phi______ frames
    -      -17.3397  -57.0000  150.0000 21

  6 omega  -47.00   53.00   2.0000   15.0000
omega____ theta____ kappa____ phi______ frames
    -      -17.3397   77.0000  -90.0000 50
;
_diffrn_measurement_device_type 'Xcalibur, Eos'
_diffrn_measurement_method '\w scans'
_diffrn_orient_matrix_UB_11 0.0192626000
_diffrn_orient_matrix_UB_12 0.0977980000
_diffrn_orient_matrix_UB_13 -0.0132309000
_diffrn_orient_matrix_UB_21 -0.1164162000
_diffrn_orient_matrix_UB_22 -0.0064051000
_diffrn_orient_matrix_UB_23 -0.0801998000
_diffrn_orient_matrix_UB_31 -0.1415726000
_diffrn_orient_matrix_UB_32 0.0185490000
_diffrn_orient_matrix_UB_33 0.0423602000
_diffrn_radiation_monochromator graphite
_diffrn_radiation_type MoK\a
_diffrn_radiation_wavelength 0.71073
_diffrn_reflns_av_R_equivalents 0.0598
_diffrn_reflns_av_unetI/netI 0.0988
_diffrn_reflns_Laue_measured_fraction_full 0.995
_diffrn_reflns_Laue_measured_fraction_max 0.903
_diffrn_reflns_limit_h_max 5
_diffrn_reflns_limit_h_min -5
_diffrn_reflns_limit_k_max 9
_diffrn_reflns_limit_k_min -9
_diffrn_reflns_limit_l_max 9
_diffrn_reflns_limit_l_min -10
_diffrn_reflns_number 1882
_diffrn_reflns_point_group_measured_fraction_full 0.958
_diffrn_reflns_point_group_measured_fraction_max 0.816
_diffrn_reflns_theta_full 25.000
_diffrn_reflns_theta_max 29.036
_diffrn_reflns_theta_min 5.271
_diffrn_source 'Enhance (Mo) X-ray Source'
_exptl_absorpt_coefficient_mu 0.105
_exptl_absorpt_correction_T_max 1.00000
_exptl_absorpt_correction_T_min 0.56834
_exptl_absorpt_correction_type multi-scan
_exptl_absorpt_process_details
;
CrysAlisPro, Agilent Technologies,
Version 1.171.36.21 (release 14-08-2012 CrysAlis171 .NET)
(compiled Sep 14 2012,17:21:16)
Empirical absorption correction using spherical harmonics,
 implemented in SCALE3 ABSPACK scaling algorithm.
;
_exptl_crystal_colour colourless
_exptl_crystal_colour_primary colourless
_exptl_crystal_density_diffrn 1.296
_exptl_crystal_description block
_exptl_crystal_F_000 88
_exptl_crystal_size_max 0.48
_exptl_crystal_size_mid 0.38
_exptl_crystal_size_min 0.06
_refine_diff_density_max 0.162
_refine_diff_density_min -0.190
_refine_diff_density_rms 0.043
_refine_ls_abs_structure_details
;
 Flack x determined using 167 quotients [(I+)-(I-)]/[(I+)+(I-)]
 (Parsons, Flack and Wagner, Acta Cryst. B69 (2013) 249-259).
;
_refine_ls_abs_structure_Flack -1.6(10)
_refine_ls_extinction_method none
_refine_ls_goodness_of_fit_ref 1.099
_refine_ls_hydrogen_treatment constr
_refine_ls_matrix_type full
_refine_ls_number_parameters 57
_refine_ls_number_reflns 939
_refine_ls_number_restraints 1
_refine_ls_restrained_S_all 1.098
_refine_ls_R_factor_all 0.1392
_refine_ls_R_factor_gt 0.0633
_refine_ls_shift/su_max 0.000
_refine_ls_shift/su_mean 0.000
_refine_ls_structure_factor_coef Fsqd
_refine_ls_weighting_details 'w=1/[\s^2^(Fo^2^)+(0.0711P)^2^] where P=(Fo^2^+2Fc^2^)/3'
_refine_ls_weighting_scheme calc
_refine_ls_wR_factor_gt 0.1602
_refine_ls_wR_factor_ref 0.1981
_reflns_Friedel_coverage 0.677
_reflns_Friedel_fraction_full 0.914
_reflns_Friedel_fraction_max 0.714
_reflns_number_gt 495
_reflns_number_total 939
_reflns_threshold_expression 'I > 2\s(I)'
_cod_data_source_file c5nj00196j2.cif
_cod_data_source_block 0D-262-(transformed_to_1D)
_cod_depositor_comments 'Adding full bibliography for 7054714--7054724.cif.'
_cod_original_cell_volume 215.40(10)
_cod_database_code 7054718
_shelxl_version_number 2014/6
_shelx_space_group_comment
;
The symmetry employed for this shelxl refinement is uniquely defined
by the following loop, which should always be used as a source of
symmetry information in preference to the above space-group names.
They are only intended as comments.
;
_shelx_estimated_absorpt_t_max 0.994
_shelx_estimated_absorpt_t_min 0.951

loop_
_space_group_symop_operation_xyz
'x, y, z'
'-x, y+1/2, -z'

loop_
_atom_site_label
_atom_site_type_symbol
_atom_site_fract_x
_atom_site_fract_y
_atom_site_fract_z
_atom_site_U_iso_or_equiv
_atom_site_adp_type
_atom_site_occupancy
_atom_site_site_symmetry_order
_atom_site_calc_flag
_atom_site_refinement_flags_posn
C2 C 0.7478(18) 0.2334(11) 0.7772(9) 0.0559(17) Uani 1 1 d .
C3 C 0.8299(17) 0.3571(8) 0.6938(9) 0.0523(16) Uani 1 1 d .
O2 O 0.6564(18) -0.0827(6) 0.8227(7) 0.0743(18) Uani 1 1 d .
H2 H 0.6371 -0.1589 0.8986 0.111 Uiso 1 1 calc GR
C4 C 0.9296(19) 0.5118(11) 0.5956(11) 0.066(2) Uani 1 1 d .
H4A H 0.9061 0.6275 0.6552 0.099 Uiso 1 1 calc GR
H4B H 0.7823 0.5149 0.4838 0.099 Uiso 1 1 calc GR
H4C H 1.1668 0.4962 0.5824 0.099 Uiso 1 1 calc GR
O1 O 0.5361(13) 0.1193(6) 1.0162(6) 0.0636(14) Uani 1 1 d .
C1 C 0.6363(17) 0.0897(9) 0.8827(9) 0.0519(16) Uani 1 1 d .

loop_
_atom_site_aniso_label
_atom_site_aniso_U_11
_atom_site_aniso_U_22
_atom_site_aniso_U_33
_atom_site_aniso_U_23
_atom_site_aniso_U_13
_atom_site_aniso_U_12
C2 0.071(4) 0.045(3) 0.055(4) 0.001(3) 0.021(3) -0.002(4)
C3 0.060(4) 0.046(4) 0.052(4) 0.004(3) 0.013(3) 0.002(3)
O2 0.118(5) 0.044(3) 0.069(4) 0.000(3) 0.040(3) -0.003(3)
C4 0.067(5) 0.060(4) 0.071(6) 0.015(4) 0.015(4) -0.002(4)
O1 0.094(3) 0.043(3) 0.060(3) 0.004(3) 0.031(2) 0.000(3)
C1 0.061(4) 0.040(4) 0.053(4) 0.004(4) 0.006(3) -0.001(4)

loop_
_atom_type_symbol
_atom_type_description
_atom_type_scat_dispersion_real
_atom_type_scat_dispersion_imag
_atom_type_scat_source
C C 0.0033 0.0016 'International Tables Vol C Tables 4.2.6.8 and 6.1.1.4'
H H 0.0000 0.0000 'International Tables Vol C Tables 4.2.6.8 and 6.1.1.4'
O O 0.0106 0.0060 'International Tables Vol C Tables 4.2.6.8 and 6.1.1.4'

loop_
_geom_angle_atom_site_label_1
_geom_angle_atom_site_label_2
_geom_angle_atom_site_label_3
_geom_angle
C3 C2 C1 176.9(7)
C2 C3 C4 178.4(7)
C1 O2 H2 109.5
C3 C4 H4A 109.5
C3 C4 H4B 109.5
C3 C4 H4C 109.5
H4A C4 H4B 109.5
H4A C4 H4C 109.5
H4B C4 H4C 109.5
O2 C1 C2 114.2(6)
O1 C1 C2 124.2(7)
O1 C1 O2 121.6(6)

loop_
_geom_bond_atom_site_label_1
_geom_bond_atom_site_label_2
_geom_bond_distance
C2 C3 1.178(9)
C2 C1 1.434(10)
C3 C4 1.439(9)
O2 H2 0.8200
O2 C1 1.321(8)
C4 H4A 0.9600
C4 H4B 0.9600
C4 H4C 0.9600
O1 C1 1.206(8)
